data_4108799
loop_
_publ_author_name
'Marie Sircoglou'
'S\'ebastien Bontemps'
'Ghenwa Bouhadir'
'Nathalie Saffon'
'Karinne Miqueu'
'Weixing Gu'
'Maxime Mercy'
'Chun-Hsing Chen'
'Bruce M. Foxman'
'Laurent Maron'
'Oleg V. Ozerov'
'Didier Bourissou'

_publ_section_title
;
 Group 10 and 11 Metal Boratranes (Ni, Pd, Pt, CuCl, AgCl, AuCl, and Au+)
 Derived from a Triphosphine-Borane
;
_journal_name_full 'Journal of the American Chemical Society'
_journal_page_first 16729
_journal_page_last 16738
_journal_paper_doi 10.1021/ja8070072
_journal_volume 130
_journal_year 2008
_chemical_absolute_configuration ad
_chemical_formula_moiety 'C43 H62 B1 Ni1 P3'
_chemical_formula_sum 'C43 H62 B Ni P3'
_chemical_formula_weight 741.41
_space_group_IT_number 9
_symmetry_cell_setting monoclinic
_symmetry_space_group_name_Hall 'C -2yc'
_symmetry_space_group_name_H-M 'C 1 c 1'
_atom_sites_solution_hydrogens geom
_atom_sites_solution_primary direct
_audit_creation_date 08-01-14
_audit_creation_method CRYSTALS_ver_12.85
_cell_angle_alpha 90
_cell_angle_beta 104.999(2)
_cell_angle_gamma 90
_cell_formula_units_Z 4
_cell_length_a 10.8577(3)
_cell_length_b 19.0236(6)
_cell_length_c 20.0634(6)
_cell_measurement_reflns_used 9920
_cell_measurement_temperature 120
_cell_measurement_theta_max 30
_cell_measurement_theta_min 2
_cell_volume 4003.0(2)
_computing_cell_refinement 'Apex2 (Bruker AXS, 2006)'
_computing_data_collection 'Apex2 (Bruker AXS, 2006)'
_computing_data_reduction 'Apex2 (Bruker AXS, 2006)'
_computing_molecular_graphics 'CAMERON (Watkin et al., 1996)'
_computing_publication_material 'CRYSTALS (Betteridge et al., 2003)'
_computing_structure_refinement 'CRYSTALS (Betteridge et al., 2003)'
_computing_structure_solution 'SIR92 (Altomare et al., 1994)'
_diffrn_ambient_temperature 120
_diffrn_measured_fraction_theta_full 0.999
_diffrn_measured_fraction_theta_max 0.999
_diffrn_measurement_device 'Bruker Kappa Apex2'
_diffrn_measurement_device_type Area
_diffrn_measurement_method '\f & \w scans'
_diffrn_radiation_monochromator graphite
_diffrn_radiation_type 'Mo K\a'
_diffrn_radiation_wavelength 0.71073
_diffrn_reflns_av_R_equivalents 0.041
_diffrn_reflns_limit_h_max 15
_diffrn_reflns_limit_h_min -15
_diffrn_reflns_limit_k_max 26
_diffrn_reflns_limit_k_min -25
_diffrn_reflns_limit_l_max 28
_diffrn_reflns_limit_l_min -28
_diffrn_reflns_number 38147
_diffrn_reflns_theta_full 30.072
_diffrn_reflns_theta_max 30.072
_diffrn_reflns_theta_min 2.102
_diffrn_standards_number 0
_exptl_absorpt_coefficient_mu 0.634
_exptl_absorpt_correction_T_max 0.80
_exptl_absorpt_correction_T_min 0.78
_exptl_absorpt_correction_type multi-scan
_exptl_absorpt_process_details 'Apex2 (Bruker AXS, 2006)'
_exptl_crystal_colour blue
_exptl_crystal_density_diffrn 1.230
_exptl_crystal_description needle
_exptl_crystal_F_000 1592
_exptl_crystal_size_max 0.62
_exptl_crystal_size_mid 0.40
_exptl_crystal_size_min 0.35
_refine_diff_density_max 0.54
_refine_diff_density_min -0.55
_refine_ls_abs_structure_details 'Flack (1983), 0 Friedel-pairs'
_refine_ls_abs_structure_Flack 0.012(5)
_refine_ls_extinction_method none
_refine_ls_goodness_of_fit_ref 0.9909
_refine_ls_hydrogen_treatment constr
_refine_ls_matrix_type full
_refine_ls_number_parameters 434
_refine_ls_number_reflns 11068
_refine_ls_number_restraints 2
_refine_ls_R_factor_all 0.0281
_refine_ls_R_factor_gt 0.0261
_refine_ls_shift/su_max 0.001614
_refine_ls_structure_factor_coef Fsqd
_refine_ls_weighting_details
;
 Method= Modified Sheldrick 
 w=1/[\s^2^(F^2^) + ( 0.02P)^2^ + 0.64P] 
 ,where P=(max(Fo^2^,0) + 2Fc^2^)/3 
;
_refine_ls_weighting_scheme calc
_refine_ls_wR_factor_all 0.0623
_refine_ls_wR_factor_gt 0.0618
_refine_ls_wR_factor_ref 0.0623
_reflns_limit_h_max 15
_reflns_limit_h_min -15
_reflns_limit_k_max 26
_reflns_limit_k_min 0
_reflns_limit_l_max 28
_reflns_limit_l_min -28
_reflns_number_gt 10535
_reflns_number_total 11068
_reflns_threshold_expression I>2.0\s(I)
_oxford_diffrn_Wilson_B_factor 1.25
_oxford_diffrn_Wilson_scale 11.55
_oxford_refine_ls_r_factor_ref 0.0281
_oxford_refine_ls_scale 0.29354(11)
_oxford_reflns_number_all 11068
_oxford_reflns_threshold_expression_ref I>-10.0\s(I)
_oxford_structure_analysis_title 'oz124_0m in Cc'
_cod_data_source_file ja8070072_si_002.cif
_cod_data_source_block oz124
_cod_original_sg_symbol_H-M 'C 1 c 1 '
_cod_original_formula_sum 'C43 H62 B1 Ni1 P3'
_cod_database_code 4108799

loop_
_symmetry_equiv_pos_as_xyz
x,y,z
x+1/2,y+1/2,z
x,-y,z+1/2
x+1/2,-y+1/2,z+1/2

loop_
_atom_site_label
_atom_site_type_symbol
_atom_site_fract_x
_atom_site_fract_y
_atom_site_fract_z
_atom_site_U_iso_or_equiv
_atom_site_occupancy
_atom_site_adp_type
_atom_site_refinement_flags_posn
C1 C 0.53287(15) 0.32715(8) 0.54104(9) 0.0198 1.0000 Uani .
C2 C 0.56162(16) 0.27993(8) 0.60489(10) 0.0255 1.0000 Uani .
C3 C 0.47526(18) 0.28467(9) 0.47549(10) 0.0297 1.0000 Uani .
C4 C 0.53040(14) 0.45593(8) 0.62005(8) 0.0187 1.0000 Uani .
C5 C 0.49715(16) 0.43730(9) 0.68779(9) 0.0239 1.0000 Uani .
C6 C 0.67494(15) 0.45552(10) 0.63085(10) 0.0274 1.0000 Uani .
C7 C 0.42352(14) 0.45147(8) 0.46954(8) 0.0171 1.0000 Uani .
C8 C 0.53021(15) 0.47908(9) 0.45149(9) 0.0234 1.0000 Uani .
C9 C 0.51446(17) 0.51869(9) 0.39213(10) 0.0271 1.0000 Uani .
C10 C 0.39393(17) 0.53155(9) 0.35087(9) 0.0261 1.0000 Uani .
C11 C 0.28760(16) 0.50327(9) 0.36792(9) 0.0229 1.0000 Uani .
C12 C 0.29953(15) 0.46174(8) 0.42712(8) 0.0169 1.0000 Uani .
C13 C 0.19878(15) 0.22966(8) 0.57732(9) 0.0215 1.0000 Uani .
C14 C 0.25369(17) 0.25125(9) 0.65266(9) 0.0278 1.0000 Uani .
C15 C 0.12785(18) 0.15953(9) 0.57384(11) 0.0309 1.0000 Uani .
C16 C -0.05574(15) 0.29373(8) 0.52705(9) 0.0198 1.0000 Uani .
C17 C -0.13966(15) 0.34773(9) 0.47996(9) 0.0237 1.0000 Uani .
C18 C -0.07784(16) 0.29624(9) 0.59913(9) 0.0254 1.0000 Uani .
C19 C 0.11003(14) 0.28951(8) 0.43777(8) 0.0181 1.0000 Uani .
C20 C 0.07361(16) 0.22605(8) 0.40309(9) 0.0250 1.0000 Uani .
C21 C 0.07885(18) 0.21858(9) 0.33499(10) 0.0315 1.0000 Uani .
C22 C 0.12071(18) 0.27385(10) 0.30183(10) 0.0327 1.0000 Uani .
C23 C 0.15606(17) 0.33722(9) 0.33605(9) 0.0266 1.0000 Uani .
C24 C 0.14955(14) 0.34706(8) 0.40444(8) 0.0184 1.0000 Uani .
C25 C 0.03079(15) 0.49604(8) 0.62439(8) 0.0203 1.0000 Uani .
C26 C 0.10382(18) 0.45551(9) 0.68822(9) 0.0279 1.0000 Uani .
C27 C -0.02531(17) 0.56349(10) 0.64619(10) 0.0303 1.0000 Uani .
C28 C 0.20272(16) 0.59259(7) 0.57935(9) 0.0195 1.0000 Uani .
C29 C 0.29422(16) 0.60092(8) 0.65055(9) 0.0253 1.0000 Uani .
C30 C 0.26701(16) 0.61376(9) 0.52334(10) 0.0250 1.0000 Uani .
C31 C 0.02497(14) 0.51612(8) 0.47739(8) 0.0172 1.0000 Uani .
C32 C -0.07478(15) 0.56494(8) 0.46195(9) 0.0235 1.0000 Uani .
C33 C -0.15266(16) 0.56996(9) 0.39570(10) 0.0289 1.0000 Uani .
C34 C -0.13189(16) 0.5263(1) 0.34477(10) 0.0285 1.0000 Uani .
C35 C -0.03203(16) 0.47824(9) 0.35943(9) 0.0230 1.0000 Uani .
C36 C 0.05121(14) 0.47269(8) 0.42592(8) 0.0173 1.0000 Uani .
C37 C 0.1353(3) 0.11656(12) 0.77877(14) 0.0515 1.0000 Uani .
C38 C 0.1158(2) 0.19123(10) 0.79799(9) 0.0328 1.0000 Uani .
C39 C -0.0055(2) 0.21790(11) 0.79373(11) 0.0376 1.0000 Uani .
C40 C -0.0226(2) 0.28640(12) 0.81142(11) 0.0394 1.0000 Uani .
C41 C 0.0826(2) 0.32988(10) 0.83533(11) 0.0370 1.0000 Uani .
C42 C 0.2024(2) 0.30431(10) 0.84006(11) 0.0359 1.0000 Uani .
C43 C 0.2203(2) 0.23558(10) 0.82144(10) 0.0340 1.0000 Uani .
Ni1 Ni 0.22721(4) 0.403187(8) 0.55138(3) 0.0128 1.0000 Uani .
P1 P 0.42867(5) 0.402803(18) 0.54829(3) 0.0143 1.0000 Uani .
P2 P 0.11450(5) 0.306365(19) 0.52764(3) 0.0153 1.0000 Uani .
P3 P 0.13276(5) 0.503044(19) 0.56256(3) 0.0142 1.0000 Uani .
B1 B 0.17644(16) 0.42311(9) 0.44125(9) 0.0167 1.0000 Uani .
H11 H 0.6119 0.3457 0.5370 0.0246 1.0000 Uiso R
H21 H 0.5973 0.3071 0.6450 0.0322 1.0000 Uiso R
H22 H 0.6203 0.2444 0.6002 0.0322 1.0000 Uiso R
H23 H 0.4847 0.2587 0.6090 0.0322 1.0000 Uiso R
H31 H 0.4584 0.3150 0.4365 0.0372 1.0000 Uiso R
H32 H 0.5336 0.2492 0.4703 0.0372 1.0000 Uiso R
H33 H 0.3980 0.2635 0.4791 0.0372 1.0000 Uiso R
H41 H 0.5045 0.5034 0.6107 0.0250 1.0000 Uiso R
H51 H 0.4073 0.4379 0.6812 0.0301 1.0000 Uiso R
H52 H 0.5355 0.4704 0.7224 0.0301 1.0000 Uiso R
H53 H 0.5289 0.3916 0.7018 0.0301 1.0000 Uiso R
H61 H 0.6946 0.4674 0.5888 0.0356 1.0000 Uiso R
H62 H 0.7133 0.4887 0.6654 0.0356 1.0000 Uiso R
H63 H 0.7067 0.4099 0.6449 0.0356 1.0000 Uiso R
H81 H 0.6132 0.4707 0.4803 0.0310 1.0000 Uiso R
H91 H 0.5869 0.5367 0.3796 0.0331 1.0000 Uiso R
H101 H 0.3826 0.5603 0.3110 0.0331 1.0000 Uiso R
H111 H 0.2049 0.5114 0.3387 0.0308 1.0000 Uiso R
H131 H 0.2701 0.2205 0.5594 0.0281 1.0000 Uiso R
H141 H 0.2983 0.2944 0.6545 0.0360 1.0000 Uiso R
H142 H 0.1857 0.2569 0.6740 0.0360 1.0000 Uiso R
H143 H 0.3104 0.2160 0.6763 0.0360 1.0000 Uiso R
H151 H 0.0945 0.1460 0.5271 0.0281 1.0000 Uiso R
H152 H 0.0599 0.1652 0.5951 0.0281 1.0000 Uiso R
H153 H 0.1845 0.1243 0.5975 0.0281 1.0000 Uiso R
H161 H -0.0812 0.2487 0.5079 0.0265 1.0000 Uiso R
H171 H -0.1256 0.3459 0.4352 0.0302 1.0000 Uiso R
H172 H -0.1179 0.3931 0.4992 0.0302 1.0000 Uiso R
H173 H -0.2269 0.3385 0.4769 0.0302 1.0000 Uiso R
H181 H -0.0262 0.2618 0.6275 0.0318 1.0000 Uiso R
H182 H -0.0560 0.3416 0.6185 0.0318 1.0000 Uiso R
H183 H -0.1651 0.2870 0.5962 0.0318 1.0000 Uiso R
H201 H 0.0451 0.1882 0.4261 0.0323 1.0000 Uiso R
H211 H 0.0544 0.1755 0.3114 0.0392 1.0000 Uiso R
H221 H 0.1246 0.2684 0.2553 0.0398 1.0000 Uiso R
H231 H 0.1854 0.3744 0.3126 0.0336 1.0000 Uiso R
H251 H -0.0395 0.4673 0.6025 0.0274 1.0000 Uiso R
H261 H 0.1386 0.4138 0.6745 0.0362 1.0000 Uiso R
H262 H 0.1708 0.4841 0.7143 0.0362 1.0000 Uiso R
H263 H 0.0475 0.4436 0.7157 0.0362 1.0000 Uiso R
H271 H -0.0707 0.5883 0.6063 0.0400 1.0000 Uiso R
H272 H 0.0416 0.5922 0.6722 0.0400 1.0000 Uiso R
H273 H -0.0817 0.5517 0.6736 0.0400 1.0000 Uiso R
H281 H 0.1343 0.6245 0.5766 0.0247 1.0000 Uiso R
H291 H 0.2528 0.5882 0.6851 0.0320 1.0000 Uiso R
H292 H 0.3218 0.6484 0.6571 0.0320 1.0000 Uiso R
H293 H 0.3658 0.5712 0.6537 0.0320 1.0000 Uiso R
H301 H 0.2093 0.6087 0.4791 0.0259 1.0000 Uiso R
H302 H 0.2946 0.6612 0.5299 0.0259 1.0000 Uiso R
H303 H 0.3386 0.5840 0.5265 0.0259 1.0000 Uiso R
H321 H -0.0886 0.5947 0.4973 0.0307 1.0000 Uiso R
H331 H -0.2200 0.6033 0.3849 0.0338 1.0000 Uiso R
H341 H -0.1857 0.5290 0.2992 0.0272 1.0000 Uiso R
H351 H -0.0200 0.4480 0.3240 0.0288 1.0000 Uiso R
H371 H 0.2236 0.1077 0.7850 0.0509 1.0000 Uiso R
H372 H 0.1026 0.0857 0.8073 0.0509 1.0000 Uiso R
H373 H 0.0914 0.1090 0.7318 0.0509 1.0000 Uiso R
H391 H -0.0775 0.1880 0.7787 0.0386 1.0000 Uiso R
H401 H -0.1061 0.3042 0.8069 0.0373 1.0000 Uiso R
H411 H 0.0717 0.3771 0.8482 0.0487 1.0000 Uiso R
H421 H 0.2745 0.3339 0.8562 0.0348 1.0000 Uiso R
H431 H 0.3039 0.2188 0.8243 0.0434 1.0000 Uiso R

loop_
_atom_site_aniso_label
_atom_site_aniso_U_11
_atom_site_aniso_U_22
_atom_site_aniso_U_33
_atom_site_aniso_U_23
_atom_site_aniso_U_13
_atom_site_aniso_U_12
C1 0.0170(7) 0.0171(7) 0.0275(8) -0.0011(6) 0.0099(6) 0.0027(5)
C2 0.0240(8) 0.0181(7) 0.0349(9) 0.0039(7) 0.0082(7) 0.0047(6)
C3 0.0313(9) 0.0260(8) 0.0334(9) -0.0087(7) 0.0115(8) 0.0023(7)
C4 0.0174(7) 0.0178(7) 0.0189(7) -0.0002(5) 0.0015(6) -0.0023(5)
C5 0.0271(8) 0.0246(8) 0.0182(7) -0.0008(6) 0.0026(6) -0.0042(6)
C6 0.0181(7) 0.0333(9) 0.0284(8) -0.0016(7) 0.0016(6) -0.0053(6)
C7 0.0192(7) 0.0169(7) 0.0164(6) -0.0003(5) 0.0068(6) -0.0019(5)
C8 0.0175(7) 0.0289(8) 0.0248(8) 0.0028(6) 0.0071(6) -0.0021(6)
C9 0.0258(8) 0.0308(8) 0.0288(8) 0.0052(7) 0.0143(7) -0.0044(7)
C10 0.0311(9) 0.0286(8) 0.0213(8) 0.0068(6) 0.0118(7) -0.0011(7)
C11 0.0211(7) 0.0298(8) 0.0178(7) 0.0041(6) 0.0050(6) 0.0000(6)
C12 0.0198(7) 0.0165(7) 0.0151(6) -0.0008(5) 0.0056(5) 0.0000(5)
C13 0.0208(7) 0.0173(7) 0.0266(8) 0.0029(6) 0.0066(6) -0.0004(6)
C14 0.0269(8) 0.0302(9) 0.0242(8) 0.0067(7) 0.0030(7) -0.0033(7)
C15 0.0305(9) 0.0191(8) 0.0408(10) 0.0077(7) 0.0052(8) -0.0025(7)
C16 0.0185(7) 0.0168(7) 0.0250(8) -0.0026(6) 0.0074(6) -0.0063(5)
C17 0.0168(7) 0.0258(8) 0.0287(8) -0.0015(6) 0.0063(6) -0.0026(6)
C18 0.0235(8) 0.0272(8) 0.0284(8) 0.0002(7) 0.0118(7) -0.0044(6)
C19 0.0148(6) 0.0200(7) 0.0192(7) -0.0037(5) 0.0041(5) -0.0003(5)
C20 0.0254(8) 0.0205(7) 0.0277(8) -0.0068(6) 0.0041(7) -0.0018(6)
C21 0.0350(9) 0.0269(8) 0.0298(9) -0.0157(7) 0.0032(7) 0.0012(7)
C22 0.0396(10) 0.0383(10) 0.0192(8) -0.0096(7) 0.0057(7) 0.0033(8)
C23 0.0322(9) 0.0304(8) 0.0176(7) -0.0032(6) 0.0075(7) -0.0010(7)
C24 0.0161(7) 0.0220(7) 0.0166(7) -0.0037(5) 0.0035(5) -0.0006(5)
C25 0.0209(7) 0.0216(7) 0.0203(7) -0.0051(6) 0.0085(6) -0.0034(6)
C26 0.0327(9) 0.0327(9) 0.0203(8) -0.0001(6) 0.0103(7) -0.0032(7)
C27 0.0263(8) 0.0320(9) 0.0376(10) -0.0103(7) 0.0171(8) -0.0004(7)
C28 0.0192(7) 0.0125(6) 0.0264(8) -0.0025(6) 0.0055(6) -0.0003(5)
C29 0.0248(8) 0.0221(8) 0.0277(8) -0.0081(6) 0.0047(7) -0.0050(6)
C30 0.0248(8) 0.0195(7) 0.0303(9) 0.0014(6) 0.0061(7) -0.0083(6)
C31 0.0138(6) 0.0174(7) 0.0197(7) 0.0009(5) 0.0030(5) -0.0035(5)
C32 0.0183(7) 0.0213(7) 0.0302(8) 0.0020(6) 0.0049(6) 0.0011(6)
C33 0.0165(7) 0.0276(8) 0.0390(10) 0.0112(7) 0.0007(7) 0.0020(6)
C34 0.0191(7) 0.0353(9) 0.0261(8) 0.0090(7) -0.0034(6) -0.0030(7)
C35 0.0222(7) 0.0254(8) 0.0193(7) 0.0019(6) 0.0014(6) -0.0043(6)
C36 0.0155(6) 0.0183(7) 0.0178(7) 0.0014(5) 0.0038(5) -0.0054(5)
C37 0.0692(16) 0.0292(10) 0.0489(13) -0.0046(9) 0.0021(12) 0.0036(10)
C38 0.0477(11) 0.0286(9) 0.0197(8) 0.0010(7) 0.0043(8) -0.0014(8)
C39 0.0422(11) 0.0419(11) 0.0255(9) -0.0046(8) 0.0032(8) -0.0116(9)
C40 0.0385(11) 0.0469(12) 0.0324(10) -0.0041(9) 0.0086(9) 0.0028(9)
C41 0.0517(12) 0.0273(9) 0.0326(10) -0.0030(8) 0.0118(9) -0.0007(8)
C42 0.0427(11) 0.0319(9) 0.0318(9) -0.0004(8) 0.0074(8) -0.0088(8)
C43 0.0387(10) 0.0358(10) 0.0254(9) 0.0028(7) 0.0044(8) 0.0010(8)
Ni1 0.01333(8) 0.01294(8) 0.01223(8) -0.00039(7) 0.00343(6) -0.00160(7)
P1 0.01320(17) 0.01427(17) 0.01550(17) 0.00006(13) 0.00408(14) -0.00024(13)
P2 0.01507(17) 0.01334(16) 0.01796(18) -0.00093(14) 0.00497(13) -0.00249(13)
P3 0.01357(16) 0.01310(16) 0.01598(16) -0.00158(13) 0.00384(13) -0.00131(13)
B1 0.0177(7) 0.0190(7) 0.0129(7) 0.0012(6) 0.0030(6) -0.0027(6)

loop_
_atom_type_symbol
_atom_type_scat_dispersion_real
_atom_type_scat_dispersion_imag
_atom_type_scat_Cromer_Mann_a1
_atom_type_scat_Cromer_Mann_b1
_atom_type_scat_Cromer_Mann_a2
_atom_type_scat_Cromer_Mann_b2
_atom_type_scat_Cromer_Mann_a3
_atom_type_scat_Cromer_Mann_b3
_atom_type_scat_Cromer_Mann_a4
_atom_type_scat_Cromer_Mann_b4
_atom_type_scat_Cromer_Mann_c
_atom_type_scat_source
C 0.0033 0.0016 2.3100 20.8439 1.0200 10.2075 1.5886 0.5687 0.8650 51.6512 0.2156 'International Tables Vol C 4.2.6.8 and 6.1.1.4'
H 0.0000 0.0000 0.4930 10.5109 0.3229 26.1257 0.1402 3.1424 0.0408 57.7998 0.0030 'International Tables Vol C 4.2.6.8 and 6.1.1.4'
B 0.0013 0.0007 2.0545 23.2185 1.3326 1.0210 1.0979 60.3498 0.7068 0.1403 -0.1932 'International Tables Vol C 4.2.6.8 and 6.1.1.4'
P 0.1023 0.0942 6.4345 1.9067 4.1791 27.1570 1.7800 0.5260 1.4908 68.1645 1.1149 'International Tables Vol C 4.2.6.8 and 6.1.1.4'
Ni 0.3393 1.1124 12.8376 3.8785 7.2920 0.2565 4.4438 12.1763 2.3800 66.3421 1.0341 'International Tables Vol C 4.2.6.8 and 6.1.1.4'

loop_
_geom_angle_atom_site_label_1
_geom_angle_atom_site_label_2
_geom_angle_atom_site_label_3
_geom_angle
_geom_angle_publ_flag
C2 C1 C3 111.02(14) yes
C2 C1 P1 112.68(10) yes
C3 C1 P1 110.72(11) yes
C2 C1 H11 107.2 no
C3 C1 H11 107.4 no
P1 C1 H11 107.5 no
C1 C2 H21 109.9 no
C1 C2 H22 109.4 no
H21 C2 H22 109.5 no
C1 C2 H23 109.2 no
H21 C2 H23 109.5 no
H22 C2 H23 109.5 no
C1 C3 H31 109.6 no
C1 C3 H32 109.5 no
H31 C3 H32 109.5 no
C1 C3 H33 109.3 no
H31 C3 H33 109.5 no
H32 C3 H33 109.5 no
C5 C4 C6 109.97(13) yes
C5 C4 P1 109.25(10) yes
C6 C4 P1 119.17(11) yes
C5 C4 H41 105.6 no
C6 C4 H41 105.8 no
P1 C4 H41 106.0 no
C4 C5 H51 110.0 no
C4 C5 H52 109.5 no
H51 C5 H52 109.5 no
C4 C5 H53 108.8 no
H51 C5 H53 109.5 no
H52 C5 H53 109.5 no
C4 C6 H61 109.4 no
C4 C6 H62 109.9 no
H61 C6 H62 109.5 no
C4 C6 H63 109.1 no
H61 C6 H63 109.5 no
H62 C6 H63 109.5 no
C8 C7 C12 121.10(14) yes
C8 C7 P1 124.97(12) yes
C12 C7 P1 113.91(10) yes
C7 C8 C9 120.04(15) yes
C7 C8 H81 119.7 no
C9 C8 H81 120.2 no
C8 C9 C10 120.08(14) yes
C8 C9 H91 119.9 no
C10 C9 H91 120.0 no
C9 C10 C11 120.16(15) yes
C9 C10 H101 120.3 no
C11 C10 H101 119.6 no
C10 C11 C12 121.57(15) yes
C10 C11 H111 119.7 no
C12 C11 H111 118.7 no
C7 C12 C11 116.99(13) yes
C7 C12 B1 122.45(13) yes
C11 C12 B1 120.38(14) yes
C14 C13 C15 109.94(14) yes
C14 C13 P2 109.23(11) yes
C15 C13 P2 119.00(12) yes
C14 C13 H131 106.0 no
C15 C13 H131 105.7 no
P2 C13 H131 106.1 no
C13 C14 H141 109.5 no
C13 C14 H142 109.0 no
H141 C14 H142 109.5 no
C13 C14 H143 109.9 no
H141 C14 H143 109.5 no
H142 C14 H143 109.5 no
C13 C15 H151 109.9 no
C13 C15 H152 108.7 no
H151 C15 H152 109.5 no
C13 C15 H153 109.8 no
H151 C15 H153 109.5 no
H152 C15 H153 109.5 no
C17 C16 C18 110.49(13) yes
C17 C16 P2 110.46(10) yes
C18 C16 P2 112.91(11) yes
C17 C16 H161 107.0 no
C18 C16 H161 108.1 no
P2 C16 H161 107.7 no
C16 C17 H171 110.2 no
C16 C17 H172 108.3 no
H171 C17 H172 109.5 no
C16 C17 H173 110.0 no
H171 C17 H173 109.5 no
H172 C17 H173 109.5 no
C16 C18 H181 109.5 no
C16 C18 H182 109.4 no
H181 C18 H182 109.5 no
C16 C18 H183 109.5 no
H181 C18 H183 109.5 no
H182 C18 H183 109.5 no
C20 C19 C24 121.14(14) yes
C20 C19 P2 125.23(12) yes
C24 C19 P2 113.62(11) yes
C19 C20 C21 119.95(16) yes
C19 C20 H201 119.9 no
C21 C20 H201 120.2 no
C20 C21 C22 119.85(16) yes
C20 C21 H211 120.1 no
C22 C21 H211 120.1 no
C21 C22 C23 120.30(16) yes
C21 C22 H221 119.5 no
C23 C22 H221 120.2 no
C22 C23 C24 121.37(16) yes
C22 C23 H231 119.1 no
C24 C23 H231 119.6 no
C19 C24 C23 117.34(14) yes
C19 C24 B1 121.38(12) yes
C23 C24 B1 121.13(14) yes
C26 C25 C27 109.97(14) yes
C26 C25 P3 108.90(11) yes
C27 C25 P3 118.52(11) yes
C26 C25 H251 106.1 no
C27 C25 H251 106.5 no
P3 C25 H251 106.1 no
C25 C26 H261 109.7 no
C25 C26 H262 109.2 no
H261 C26 H262 109.5 no
C25 C26 H263 109.5 no
H261 C26 H263 109.5 no
H262 C26 H263 109.5 no
C25 C27 H271 109.5 no
C25 C27 H272 109.6 no
H271 C27 H272 109.5 no
C25 C27 H273 109.3 no
H271 C27 H273 109.5 no
H272 C27 H273 109.5 no
C29 C28 C30 110.64(13) yes
C29 C28 P3 113.70(11) yes
C30 C28 P3 110.63(10) yes
C29 C28 H281 107.3 no
C30 C28 H281 106.9 no
P3 C28 H281 107.3 no
C28 C29 H291 109.9 no
C28 C29 H292 109.5 no
H291 C29 H292 109.5 no
C28 C29 H293 108.9 no
H291 C29 H293 109.5 no
H292 C29 H293 109.5 no
C28 C30 H301 110.2 no
C28 C30 H302 109.7 no
H301 C30 H302 109.5 no
C28 C30 H303 108.4 no
H301 C30 H303 109.5 no
H302 C30 H303 109.5 no
C32 C31 C36 121.26(15) yes
C32 C31 P3 124.82(12) yes
C36 C31 P3 113.90(11) yes
C31 C32 C33 120.33(16) yes
C31 C32 H321 119.5 no
C33 C32 H321 120.1 no
C32 C33 C34 119.61(16) yes
C32 C33 H331 120.6 no
C34 C33 H331 119.8 no
C33 C34 C35 120.47(16) yes
C33 C34 H341 120.1 no
C35 C34 H341 119.4 no
C34 C35 C36 121.60(16) yes
C34 C35 H351 119.4 no
C36 C35 H351 119.0 no
C35 C36 C31 116.65(14) yes
C35 C36 B1 121.72(13) yes
C31 C36 B1 121.48(13) yes
C38 C37 H371 109.8 no
C38 C37 H372 109.3 no
H371 C37 H372 109.5 no
C38 C37 H373 109.3 no
H371 C37 H373 109.5 no
H372 C37 H373 109.5 no
C37 C38 C39 121.51(19) yes
C37 C38 C43 120.19(19) yes
C39 C38 C43 118.30(17) yes
C38 C39 C40 121.18(18) yes
C38 C39 H391 119.3 no
C40 C39 H391 119.5 no
C39 C40 C41 119.91(19) yes
C39 C40 H401 120.2 no
C41 C40 H401 119.9 no
C40 C41 C42 119.55(18) yes
C40 C41 H411 120.4 no
C42 C41 H411 120.0 no
C41 C42 C43 120.85(19) yes
C41 C42 H421 119.8 no
C43 C42 H421 119.4 no
C38 C43 C42 120.20(19) yes
C38 C43 H431 119.9 no
C42 C43 H431 119.9 no
P1 Ni1 P2 119.526(15) yes
P1 Ni1 P3 119.894(15) yes
P2 Ni1 P3 119.933(15) yes
P1 Ni1 B1 87.96(5) yes
P2 Ni1 B1 86.85(5) yes
P3 Ni1 B1 87.17(5) yes
C4 P1 C1 103.21(7) yes
C4 P1 C7 105.84(7) yes
C1 P1 C7 102.04(7) yes
C4 P1 Ni1 111.69(5) yes
C1 P1 Ni1 129.27(5) yes
C7 P1 Ni1 102.41(5) yes
C13 P2 C16 104.54(7) yes
C13 P2 C19 105.96(7) yes
C16 P2 C19 101.49(7) yes
C13 P2 Ni1 111.80(5) yes
C16 P2 Ni1 127.37(5) yes
C19 P2 Ni1 103.50(5) yes
C25 P3 C28 103.26(7) yes
C25 P3 C31 106.57(7) yes
C28 P3 C31 100.26(7) yes
C25 P3 Ni1 112.23(5) yes
C28 P3 Ni1 129.10(5) yes
C31 P3 Ni1 103.05(5) yes
C36 B1 C24 113.05(12) yes
C36 B1 C12 113.25(12) yes
C24 B1 C12 112.78(12) yes
C36 B1 Ni1 105.98(9) yes
C24 B1 Ni1 106.11(10) yes
C12 B1 Ni1 104.78(10) yes

loop_
_geom_bond_atom_site_label_1
_geom_bond_atom_site_label_2
_geom_bond_distance
_geom_bond_publ_flag
C1 C2 1.529(2) yes
C1 C3 1.532(2) yes
C1 P1 1.8595(15) yes
C1 H11 0.950 no
C2 H21 0.950 no
C2 H22 0.950 no
C2 H23 0.950 no
C3 H31 0.950 no
C3 H32 0.950 no
C3 H33 0.950 no
C4 C5 1.535(2) yes
C4 C6 1.528(2) yes
C4 P1 1.8684(15) yes
C4 H41 0.950 no
C5 H51 0.950 no
C5 H52 0.950 no
C5 H53 0.950 no
C6 H61 0.950 no
C6 H62 0.950 no
C6 H63 0.950 no
C7 C8 1.402(2) yes
C7 C12 1.408(2) yes
C7 P1 1.8196(15) yes
C8 C9 1.382(2) yes
C8 H81 0.950 no
C9 C10 1.377(3) yes
C9 H91 0.950 no
C10 C11 1.394(2) yes
C10 H101 0.950 no
C11 C12 1.404(2) yes
C11 H111 0.950 no
C12 B1 1.613(2) yes
C13 C14 1.531(2) yes
C13 C15 1.533(2) yes
C13 P2 1.8675(16) yes
C13 H131 0.950 no
C14 H141 0.950 no
C14 H142 0.950 no
C14 H143 0.950 no
C15 H151 0.950 no
C15 H152 0.950 no
C15 H153 0.950 no
C16 C17 1.527(2) yes
C16 C18 1.527(2) yes
C16 P2 1.8610(15) yes
C16 H161 0.950 no
C17 H171 0.950 no
C17 H172 0.950 no
C17 H173 0.950 no
C18 H181 0.950 no
C18 H182 0.950 no
C18 H183 0.950 no
C19 C20 1.398(2) yes
C19 C24 1.407(2) yes
C19 P2 1.8196(15) yes
C20 C21 1.389(2) yes
C20 H201 0.950 no
C21 C22 1.382(3) yes
C21 H211 0.950 no
C22 C23 1.391(2) yes
C22 H221 0.950 no
C23 C24 1.405(2) yes
C23 H231 0.950 no
C24 B1 1.616(2) yes
C25 C26 1.529(2) yes
C25 C27 1.532(2) yes
C25 P3 1.8690(14) yes
C25 H251 0.950 no
C26 H261 0.950 no
C26 H262 0.950 no
C26 H263 0.950 no
C27 H271 0.950 no
C27 H272 0.950 no
C27 H273 0.950 no
C28 C29 1.522(2) yes
C28 C30 1.523(2) yes
C28 P3 1.8601(15) yes
C28 H281 0.950 no
C29 H291 0.950 no
C29 H292 0.950 no
C29 H293 0.950 no
C30 H301 0.950 no
C30 H302 0.950 no
C30 H303 0.950 no
C31 C32 1.399(2) yes
C31 C36 1.408(2) yes
C31 P3 1.8211(16) yes
C32 C33 1.382(3) yes
C32 H321 0.950 no
C33 C34 1.380(3) yes
C33 H331 0.950 no
C34 C35 1.390(2) yes
C34 H341 0.950 no
C35 C36 1.408(2) yes
C35 H351 0.950 no
C36 B1 1.617(2) yes
C37 C38 1.501(3) yes
C37 H371 0.950 no
C37 H372 0.950 no
C37 H373 0.950 no
C38 C39 1.393(3) yes
C38 C43 1.394(3) yes
C39 C40 1.376(3) yes
C39 H391 0.950 no
C40 C41 1.391(3) yes
C40 H401 0.950 no
C41 C42 1.369(3) yes
C41 H411 0.950 no
C42 C43 1.387(3) yes
C42 H421 0.950 no
C43 H431 0.950 no
Ni1 P1 2.2043(4) yes
Ni1 P2 2.1944(4) yes
Ni1 P3 2.1977(4) yes
Ni1 B1 2.1677(16) yes
